data_4080313
loop_
_publ_author_name
'Hegemann, Corinna'
'Tyrra, Wieland'
'Neud\"orfl, J\"org-Martin'
'Mathur, Sanjay'

_publ_section_title
;
 Synthetic and Structural Investigations on the Reactivity of the Cd--I
 Bond in [ICd{Zr2(OPri)9}] to Construct New Mixed-Metal Alkoxides
;
_journal_issue 6
_journal_name_full Organometallics
_journal_page_first 1654
_journal_paper_doi 10.1021/om301053b
_journal_volume 32
_journal_year 2013
_chemical_formula_moiety 'C56 H112 Cd2 F12 O24 Zr4'
_chemical_formula_sum 'C56 H112 Cd2 F12 O24 Zr4'
_chemical_formula_weight 1987.14
_chemical_name_systematic
;
 ?
;
_space_group_IT_number 61
_symmetry_cell_setting orthorhombic
_symmetry_space_group_name_Hall '-P 2ac 2ab'
_symmetry_space_group_name_H-M 'P b c a'
_atom_sites_solution_hydrogens geom
_atom_sites_solution_primary direct
_atom_sites_solution_secondary difmap
_audit_creation_method SHELXL-97
_cell_angle_alpha 90.00
_cell_angle_beta 90.00
_cell_angle_gamma 90.00
_cell_formula_units_Z 4
_cell_length_a 20.2917(4)
_cell_length_b 20.1932(4)
_cell_length_c 21.6979(6)
_cell_measurement_reflns_used 42075
_cell_measurement_temperature 293(2)
_cell_measurement_theta_max 26.86
_cell_measurement_theta_min 2.36
_cell_volume 8890.8(3)
_computing_cell_refinement 'X-Area (Stoe & Cie, 2001)'
_computing_data_collection 'X-Area (Stoe & Cie, 2001)'
_computing_data_reduction 'X-Area (Stoe & Cie, 2001)'
_computing_structure_refinement 'SHELXL-97 (Sheldrick, 1997)'
_computing_structure_solution 'SHELXS-97 (Sheldrick, 1990)'
_diffrn_ambient_temperature 293(2)
_diffrn_detector_area_resol_mean 'not measured'
_diffrn_measured_fraction_theta_full 0.952
_diffrn_measured_fraction_theta_max 0.952
_diffrn_measurement_device_type 'IPDS 2 T (Stoe & Cie)'
_diffrn_measurement_method '\w and \f scans'
_diffrn_radiation_monochromator graphite
_diffrn_radiation_source 'fine-focus sealed tube'
_diffrn_radiation_type MoK\a
_diffrn_radiation_wavelength 0.71073
_diffrn_reflns_av_R_equivalents 0.1438
_diffrn_reflns_av_sigmaI/netI 0.0527
_diffrn_reflns_limit_h_max 25
_diffrn_reflns_limit_h_min -25
_diffrn_reflns_limit_k_max 25
_diffrn_reflns_limit_k_min -25
_diffrn_reflns_limit_l_max 27
_diffrn_reflns_limit_l_min -27
_diffrn_reflns_number 119866
_diffrn_reflns_theta_full 26.86
_diffrn_reflns_theta_max 26.86
_diffrn_reflns_theta_min 2.36
_diffrn_standards_decay_% 'not measured'
_diffrn_standards_interval_count 'not measured'
_diffrn_standards_interval_time 'not measured'
_diffrn_standards_number 'not measured'
_exptl_absorpt_coefficient_mu 1.006
_exptl_absorpt_correction_T_max 0.9506
_exptl_absorpt_correction_T_min 0.7522
_exptl_absorpt_correction_type numerical
_exptl_absorpt_process_details
;
The absorption correction (X-RED; Stoe & Cie, 2001)
was performed after optimizing the crystal shape
using X-SHAPE (Stoe & Cie, 1999).
;
_exptl_crystal_colour colourless
_exptl_crystal_density_diffrn 1.485
_exptl_crystal_density_meas ?
_exptl_crystal_density_method 'not measured'
_exptl_crystal_description prism
_exptl_crystal_F_000 4016
_exptl_crystal_size_max 0.42
_exptl_crystal_size_mid 0.28
_exptl_crystal_size_min 0.26
_refine_diff_density_max 0.582
_refine_diff_density_min -0.538
_refine_diff_density_rms 0.077
_refine_ls_extinction_coef 0.00057(14)
_refine_ls_extinction_expression Fc^*^=kFc[1+0.001xFc^2^\l^3^/sin(2\q)]^-1/4^
_refine_ls_extinction_method SHELXL
_refine_ls_goodness_of_fit_ref 0.971
_refine_ls_hydrogen_treatment constr
_refine_ls_matrix_type full
_refine_ls_number_parameters 443
_refine_ls_number_reflns 9110
_refine_ls_number_restraints 0
_refine_ls_restrained_S_all 0.971
_refine_ls_R_factor_all 0.1154
_refine_ls_R_factor_gt 0.0528
_refine_ls_shift/su_max 0.006
_refine_ls_shift/su_mean 0.000
_refine_ls_structure_factor_coef Fsqd
_refine_ls_weighting_details 'calc w=1/[\s^2^(Fo^2^)+(0.0916P)^2^+0.0000P] where P=(Fo^2^+2Fc^2^)/3'
_refine_ls_weighting_scheme calc
_refine_ls_wR_factor_gt 0.1369
_refine_ls_wR_factor_ref 0.1722
_reflns_number_gt 4442
_reflns_number_total 9110
_reflns_threshold_expression >2sigma(I)
_cod_data_source_file om301053b_si_002.cif
_cod_data_source_block 9
_cod_depositor_comments
;
The following automatic conversions were performed:

'_exptl_crystal_density_meas' value 'not measured' was changed to '?'
- the value is perceived as not measured.

Automatic conversion script
Id: cif_fix_values 3008 2015-01-20 13:52:24Z robertas 
;
_cod_database_code 4080313

loop_
_symmetry_equiv_pos_as_xyz
'x, y, z'
'-x+1/2, -y, z+1/2'
'x+1/2, -y+1/2, -z'
'-x, y+1/2, -z+1/2'
'-x, -y, -z'
'x-1/2, y, -z-1/2'
'-x-1/2, y-1/2, z'
'x, -y-1/2, z-1/2'

loop_
_atom_site_label
_atom_site_type_symbol
_atom_site_fract_x
_atom_site_fract_y
_atom_site_fract_z
_atom_site_U_iso_or_equiv
_atom_site_adp_type
_atom_site_occupancy
_atom_site_symmetry_multiplicity
_atom_site_calc_flag
_atom_site_refinement_flags
Cd1 Cd 0.09489(2) 0.44493(3) 0.44681(2) 0.0938(2) Uani 1 1 d .
Zr1 Zr 0.26288(3) 0.40685(3) 0.43596(3) 0.0844(2) Uani 1 1 d .
Zr2 Zr 0.14869(3) 0.34711(3) 0.32365(3) 0.0831(2) Uani 1 1 d .
F11 F 0.3504(4) 0.2211(4) 0.2791(5) 0.228(4) Uani 1 1 d .
F3 F -0.0864(7) 0.3281(6) 0.5803(6) 0.295(7) Uani 1 1 d .
F1 F 0.0107(7) 0.3092(6) 0.5956(6) 0.352(10) Uani 1 1 d .
F2 F -0.0363(6) 0.3682(5) 0.6521(4) 0.250(5) Uani 1 1 d .
F12 F 0.3603(4) 0.3033(6) 0.2294(4) 0.258(5) Uani 1 1 d .
F13 F 0.4152(3) 0.2891(5) 0.3080(4) 0.226(4) Uani 1 1 d .
O9 O 0.3198(2) 0.3463(3) 0.3685(2) 0.1035(14) Uani 1 1 d .
O10 O 0.2476(2) 0.3083(3) 0.2983(2) 0.1038(14) Uani 1 1 d .
O6 O 0.1377(2) 0.3767(3) 0.2409(2) 0.1112(15) Uani 1 1 d .
O5 O 0.1118(2) 0.2609(3) 0.3156(2) 0.1073(15) Uani 1 1 d .
O2 O 0.0678(2) 0.3943(2) 0.3636(2) 0.0945(12) Uani 1 1 d .
O11 O 0.0341(3) 0.4067(3) 0.5223(3) 0.1312(19) Uani 1 1 d .
O12 O 0.0516(4) 0.5444(3) 0.4397(3) 0.150(2) Uani 1 1 d .
O1 O 0.1912(2) 0.4571(2) 0.4868(2) 0.0964(13) Uani 1 1 d .
O4 O 0.2049(2) 0.4346(2) 0.35429(19) 0.0865(11) Uani 1 1 d .
O3 O 0.1836(2) 0.3341(2) 0.41923(19) 0.0873(11) Uani 1 1 d .
O8 O 0.3258(2) 0.4766(3) 0.4281(2) 0.1043(14) Uani 1 1 d .
O7 O 0.3023(3) 0.3596(3) 0.5022(3) 0.1205(17) Uani 1 1 d .
C90 C 0.3041(4) 0.3159(4) 0.3217(3) 0.0928(18) Uani 1 1 d .
C91 C 0.3579(4) 0.2815(6) 0.2842(5) 0.127(3) Uani 1 1 d .
C40 C 0.2130(4) 0.4937(5) 0.3178(4) 0.115(2) Uani 1 1 d .
H40 H 0.1763 0.4881 0.2890 0.138 Uiso 1 1 calc R
C42 C 0.2710(5) 0.4838(5) 0.2735(4) 0.134(3) Uani 1 1 d .
H42A H 0.2721 0.4386 0.2599 0.201 Uiso 1 1 calc R
H42B H 0.3115 0.4942 0.2943 0.201 Uiso 1 1 calc R
H42C H 0.2658 0.5125 0.2385 0.201 Uiso 1 1 calc R
C81 C 0.3981(5) 0.5527(7) 0.4775(7) 0.186(6) Uani 1 1 d .
H81A H 0.3598 0.5735 0.4950 0.279 Uiso 1 1 calc R
H81B H 0.4313 0.5856 0.4699 0.279 Uiso 1 1 calc R
H81C H 0.4149 0.5203 0.5058 0.279 Uiso 1 1 calc R
C10 C 0.2053(5) 0.4950(6) 0.5412(4) 0.135(3) Uani 1 1 d .
H10 H 0.2528 0.4895 0.5478 0.162 Uiso 1 1 calc R
C80 C 0.3802(4) 0.5204(5) 0.4195(5) 0.138(3) Uani 1 1 d .
H80 H 0.3648 0.5555 0.3919 0.165 Uiso 1 1 calc R
C12 C 0.1966(7) 0.5667(6) 0.5295(7) 0.209(6) Uani 1 1 d .
H12A H 0.2212 0.5792 0.4936 0.314 Uiso 1 1 calc R
H12B H 0.2120 0.5914 0.5644 0.314 Uiso 1 1 calc R
H12C H 0.1507 0.5759 0.5229 0.314 Uiso 1 1 calc R
C60 C 0.1336(7) 0.3803(8) 0.1767(4) 0.178(5) Uani 1 1 d .
H60 H 0.1427 0.4263 0.1652 0.214 Uiso 1 1 calc R
C11 C 0.1747(7) 0.4643(7) 0.5944(5) 0.202(6) Uani 1 1 d .
H11A H 0.1863 0.4183 0.5958 0.303 Uiso 1 1 calc R
H11B H 0.1277 0.4686 0.5914 0.303 Uiso 1 1 calc R
H11C H 0.1898 0.4858 0.6313 0.303 Uiso 1 1 calc R
C22 C -0.0435(5) 0.3647(6) 0.3846(5) 0.171(5) Uani 1 1 d .
H22A H -0.0277 0.3227 0.3992 0.257 Uiso 1 1 calc R
H22B H -0.0863 0.3592 0.3666 0.257 Uiso 1 1 calc R
H22C H -0.0463 0.3952 0.4185 0.257 Uiso 1 1 calc R
C21 C -0.0155(5) 0.4549(6) 0.3088(6) 0.186(5) Uani 1 1 d .
H21A H 0.0173 0.4665 0.2787 0.279 Uiso 1 1 calc R
H21B H -0.0176 0.4888 0.3398 0.279 Uiso 1 1 calc R
H21C H -0.0576 0.4508 0.2890 0.279 Uiso 1 1 calc R
C2 C -0.0252(7) 0.3520(6) 0.5967(7) 0.154(4) Uani 1 1 d .
C50 C 0.0916(7) 0.1975(6) 0.2970(7) 0.193(6) Uani 1 1 d .
H50 H 0.1021 0.1740 0.3353 0.232 Uiso 1 1 calc R
C20 C 0.0023(4) 0.3909(5) 0.3380(4) 0.124(3) Uani 1 1 d .
H20 H 0.0040 0.3581 0.3048 0.149 Uiso 1 1 calc R
C30 C 0.1748(5) 0.2768(4) 0.4579(4) 0.118(3) Uani 1 1 d .
H30 H 0.1916 0.2908 0.4982 0.141 Uiso 1 1 calc R
C32 C 0.2194(5) 0.2211(4) 0.4393(4) 0.133(3) Uani 1 1 d .
H32A H 0.2633 0.2377 0.4335 0.200 Uiso 1 1 calc R
H32B H 0.2038 0.2021 0.4014 0.200 Uiso 1 1 calc R
H32C H 0.2195 0.1879 0.4709 0.200 Uiso 1 1 calc R
C1 C -0.0129(4) 0.4113(4) 0.5545(3) 0.0910(18) Uani 1 1 d .
C82 C 0.4337(6) 0.4878(8) 0.3882(7) 0.217(7) Uani 1 1 d .
H82A H 0.4179 0.4687 0.3505 0.325 Uiso 1 1 calc R
H82B H 0.4514 0.4535 0.4140 0.325 Uiso 1 1 calc R
H82C H 0.4676 0.5195 0.3791 0.325 Uiso 1 1 calc R
C70 C 0.3445(9) 0.3279(10) 0.5453(8) 0.241(9) Uani 1 1 d .
H70 H 0.3326 0.2812 0.5401 0.289 Uiso 1 1 calc R
C52 C 0.0243(6) 0.1861(6) 0.2970(7) 0.204(6) Uani 1 1 d .
H52A H 0.0041 0.2116 0.3293 0.305 Uiso 1 1 calc R
H52B H 0.0161 0.1399 0.3038 0.305 Uiso 1 1 calc R
H52C H 0.0062 0.1991 0.2580 0.305 Uiso 1 1 calc R
C51 C 0.1370(7) 0.1639(6) 0.2580(7) 0.192(6) Uani 1 1 d .
H51A H 0.1811 0.1779 0.2677 0.288 Uiso 1 1 calc R
H51B H 0.1275 0.1742 0.2158 0.288 Uiso 1 1 calc R
H51C H 0.1333 0.1170 0.2643 0.288 Uiso 1 1 calc R
C61 C 0.1826(11) 0.3396(10) 0.1466(7) 0.291(11) Uani 1 1 d .
H61A H 0.2257 0.3521 0.1606 0.436 Uiso 1 1 calc R
H61B H 0.1798 0.3458 0.1028 0.436 Uiso 1 1 calc R
H61C H 0.1748 0.2939 0.1564 0.436 Uiso 1 1 calc R
C62 C 0.0744(8) 0.3637(11) 0.1508(7) 0.296(13) Uani 1 1 d .
H62A H 0.0399 0.3893 0.1694 0.443 Uiso 1 1 calc R
H62B H 0.0660 0.3174 0.1573 0.443 Uiso 1 1 calc R
H62C H 0.0757 0.3726 0.1073 0.443 Uiso 1 1 calc R
C71 C 0.3343(12) 0.3369(18) 0.6009(9) 0.52(3) Uani 1 1 d .
H71A H 0.2878 0.3346 0.6089 0.775 Uiso 1 1 calc R
H71B H 0.3505 0.3797 0.6127 0.775 Uiso 1 1 calc R
H71C H 0.3566 0.3033 0.6243 0.775 Uiso 1 1 calc R
C72 C 0.4124(9) 0.3292(14) 0.5217(13) 0.39(2) Uani 1 1 d .
H72A H 0.4123 0.3190 0.4785 0.584 Uiso 1 1 calc R
H72B H 0.4384 0.2970 0.5433 0.584 Uiso 1 1 calc R
H72C H 0.4308 0.3725 0.5280 0.584 Uiso 1 1 calc R
C31 C 0.1112(8) 0.2587(6) 0.4690(6) 0.200(6) Uani 1 1 d .
H31A H 0.0863 0.2968 0.4816 0.300 Uiso 1 1 calc R
H31B H 0.1102 0.2260 0.5011 0.300 Uiso 1 1 calc R
H31C H 0.0923 0.2405 0.4321 0.300 Uiso 1 1 calc R
C41 C 0.1983(10) 0.5495(7) 0.3403(10) 0.348(17) Uani 1 1 d .
H41A H 0.1595 0.5453 0.3653 0.522 Uiso 1 1 calc R
H41B H 0.1901 0.5803 0.3075 0.522 Uiso 1 1 calc R
H41C H 0.2342 0.5652 0.3651 0.522 Uiso 1 1 calc R

loop_
_atom_site_aniso_label
_atom_site_aniso_U_11
_atom_site_aniso_U_22
_atom_site_aniso_U_33
_atom_site_aniso_U_23
_atom_site_aniso_U_13
_atom_site_aniso_U_12
Cd1 0.0858(3) 0.1067(4) 0.0887(3) 0.0002(3) 0.0114(2) 0.0111(3)
Zr1 0.0779(4) 0.0986(5) 0.0768(4) 0.0000(3) -0.0072(3) 0.0045(3)
Zr2 0.0765(3) 0.1008(5) 0.0720(3) -0.0023(3) -0.0010(3) 0.0013(3)
F11 0.188(7) 0.156(6) 0.339(12) -0.074(7) 0.086(7) 0.033(5)
F3 0.336(15) 0.215(10) 0.335(15) 0.108(9) -0.043(11) -0.126(10)
F1 0.392(16) 0.251(10) 0.412(16) 0.198(11) 0.228(14) 0.213(12)
F2 0.369(14) 0.254(9) 0.128(5) 0.056(5) 0.051(7) -0.021(9)
F12 0.242(9) 0.365(13) 0.167(6) 0.085(7) 0.116(6) 0.140(8)
F13 0.098(4) 0.336(11) 0.246(8) -0.120(7) 0.009(4) 0.037(5)
O9 0.081(3) 0.128(4) 0.101(3) -0.014(3) -0.005(2) 0.011(3)
O10 0.091(3) 0.129(4) 0.092(3) -0.020(3) 0.006(2) 0.011(3)
O6 0.105(3) 0.149(5) 0.079(3) 0.010(3) -0.006(2) -0.002(3)
O5 0.095(3) 0.107(4) 0.120(4) -0.020(3) -0.004(3) -0.003(3)
O2 0.073(2) 0.115(4) 0.095(3) -0.002(2) -0.003(2) 0.002(2)
O11 0.125(4) 0.159(5) 0.110(4) 0.015(3) 0.041(3) 0.000(4)
O12 0.155(6) 0.108(5) 0.189(7) 0.007(4) 0.025(5) 0.036(4)
O1 0.096(3) 0.116(4) 0.077(3) -0.011(2) 0.007(2) 0.000(2)
O4 0.084(2) 0.091(3) 0.085(3) 0.015(2) -0.004(2) -0.005(2)
O3 0.100(3) 0.086(3) 0.076(2) 0.009(2) -0.002(2) -0.003(2)
O8 0.087(3) 0.112(4) 0.114(4) -0.012(3) -0.001(2) -0.006(3)
O7 0.123(4) 0.132(4) 0.106(3) 0.011(3) -0.031(3) 0.018(3)
C90 0.086(4) 0.103(5) 0.090(5) 0.003(4) 0.009(4) 0.007(4)
C91 0.094(6) 0.145(9) 0.144(8) -0.007(7) 0.019(5) 0.026(5)
C40 0.125(6) 0.108(6) 0.112(6) 0.040(5) 0.011(4) -0.007(5)
C42 0.144(7) 0.145(8) 0.113(6) 0.022(5) 0.027(5) -0.022(6)
C81 0.113(7) 0.210(13) 0.235(15) -0.069(11) -0.011(8) -0.036(7)
C10 0.140(7) 0.161(9) 0.104(6) -0.037(6) 0.001(5) -0.011(7)
C80 0.099(5) 0.155(9) 0.160(8) -0.025(7) 0.004(6) -0.027(6)
C12 0.204(13) 0.160(12) 0.264(17) -0.107(11) -0.010(11) -0.006(10)
C60 0.183(11) 0.277(16) 0.074(5) 0.004(7) -0.017(6) 0.000(11)
C11 0.240(14) 0.276(16) 0.089(7) -0.053(8) 0.021(8) -0.033(12)
C22 0.095(6) 0.266(14) 0.153(9) -0.004(8) 0.012(6) -0.028(7)
C21 0.128(8) 0.228(13) 0.203(12) 0.010(10) -0.046(8) 0.065(8)
C2 0.162(10) 0.141(9) 0.159(10) 0.021(8) 0.068(8) 0.002(8)
C50 0.176(12) 0.137(10) 0.267(16) -0.090(10) 0.040(10) -0.044(8)
C20 0.089(5) 0.167(8) 0.117(6) -0.006(6) -0.007(4) -0.002(5)
C30 0.122(6) 0.099(6) 0.132(7) 0.033(5) 0.011(5) -0.006(5)
C32 0.147(8) 0.106(6) 0.147(8) 0.027(5) -0.007(6) 0.020(5)
C1 0.099(5) 0.100(5) 0.075(4) 0.006(4) 0.009(3) 0.008(4)
C82 0.121(8) 0.282(17) 0.247(15) -0.087(13) 0.056(9) -0.049(10)
C70 0.230(17) 0.32(2) 0.171(13) 0.082(13) -0.108(12) 0.043(15)
C52 0.155(10) 0.161(10) 0.295(17) -0.044(11) 0.000(10) -0.075(8)
C51 0.224(13) 0.131(9) 0.221(14) -0.066(9) -0.005(11) 0.041(9)
C61 0.32(2) 0.44(3) 0.110(10) -0.066(13) 0.016(13) 0.02(2)
C62 0.187(15) 0.57(4) 0.131(11) 0.039(15) -0.047(11) 0.031(18)
C71 0.34(3) 1.02(8) 0.190(18) 0.27(3) -0.042(18) 0.26(4)
C72 0.160(15) 0.50(4) 0.51(5) 0.21(3) -0.08(2) 0.08(2)
C31 0.281(18) 0.127(9) 0.192(12) 0.049(8) 0.079(11) 0.037(10)
C41 0.41(3) 0.150(11) 0.49(3) 0.179(16) 0.32(3) 0.142(15)

loop_
_atom_type_symbol
_atom_type_description
_atom_type_scat_dispersion_real
_atom_type_scat_dispersion_imag
_atom_type_scat_source
C C 0.0033 0.0016 'International Tables Vol C Tables 4.2.6.8 and 6.1.1.4'
H H 0.0000 0.0000 'International Tables Vol C Tables 4.2.6.8 and 6.1.1.4'
Cd Cd -0.8075 1.2024 'International Tables Vol C Tables 4.2.6.8 and 6.1.1.4'
F F 0.0171 0.0103 'International Tables Vol C Tables 4.2.6.8 and 6.1.1.4'
O O 0.0106 0.0060 'International Tables Vol C Tables 4.2.6.8 and 6.1.1.4'
Zr Zr -2.9673 0.5597 'International Tables Vol C Tables 4.2.6.8 and 6.1.1.4'

loop_
_geom_angle_atom_site_label_1
_geom_angle_atom_site_label_2
_geom_angle_atom_site_label_3
_geom_angle
_geom_angle_site_symmetry_1
_geom_angle_site_symmetry_3
O2 Cd1 O1 128.77(16) . .
O2 Cd1 O11 108.4(2) . .
O1 Cd1 O11 104.5(2) . .
O2 Cd1 O12 105.9(2) . .
O1 Cd1 O12 106.7(2) . .
O11 Cd1 O12 98.6(2) . .
O2 Cd1 Zr2 33.75(11) . .
O1 Cd1 Zr2 95.11(12) . .
O11 Cd1 Zr2 123.23(17) . .
O12 Cd1 Zr2 125.94(18) . .
O2 Cd1 Zr1 95.08(11) . .
O1 Cd1 Zr1 33.74(11) . .
O11 Cd1 Zr1 121.41(17) . .
O12 Cd1 Zr1 125.8(2) . .
Zr2 Cd1 Zr1 61.372(16) . .
O7 Zr1 O8 99.0(2) . .
O7 Zr1 O1 97.9(2) . .
O8 Zr1 O1 98.9(2) . .
O7 Zr1 O4 164.1(2) . .
O8 Zr1 O4 95.59(19) . .
O1 Zr1 O4 85.92(17) . .
O7 Zr1 O3 95.6(2) . .
O8 Zr1 O3 164.44(19) . .
O1 Zr1 O3 84.38(17) . .
O4 Zr1 O3 69.38(15) . .
O7 Zr1 O9 90.2(2) . .
O8 Zr1 O9 90.0(2) . .
O1 Zr1 O9 166.84(18) . .
O4 Zr1 O9 83.56(17) . .
O3 Zr1 O9 84.53(17) . .
O7 Zr1 Cd1 117.96(19) . .
O8 Zr1 Cd1 119.69(15) . .
O1 Zr1 Cd1 34.89(12) . .
O4 Zr1 Cd1 58.51(11) . .
O3 Zr1 Cd1 56.50(12) . .
O9 Zr1 Cd1 131.96(13) . .
O7 Zr1 Zr2 128.23(17) . .
O8 Zr1 Zr2 128.46(15) . .
O1 Zr1 Zr2 94.14(12) . .
O4 Zr1 Zr2 35.88(11) . .
O3 Zr1 Zr2 35.99(11) . .
O9 Zr1 Zr2 72.72(13) . .
Cd1 Zr1 Zr2 59.251(17) . .
O5 Zr2 O6 98.9(2) . .
O5 Zr2 O2 98.4(2) . .
O6 Zr2 O2 99.0(2) . .
O5 Zr2 O4 164.54(19) . .
O6 Zr2 O4 95.4(2) . .
O2 Zr2 O4 85.21(17) . .
O5 Zr2 O3 95.91(19) . .
O6 Zr2 O3 163.8(2) . .
O2 Zr2 O3 85.22(17) . .
O4 Zr2 O3 69.29(15) . .
O5 Zr2 O10 90.6(2) . .
O6 Zr2 O10 89.1(2) . .
O2 Zr2 O10 166.86(18) . .
O4 Zr2 O10 83.69(17) . .
O3 Zr2 O10 84.30(17) . .
O5 Zr2 Cd1 117.64(15) . .
O6 Zr2 Cd1 120.42(18) . .
O2 Zr2 Cd1 34.87(12) . .
O4 Zr2 Cd1 58.59(11) . .
O3 Zr2 Cd1 56.60(11) . .
O10 Zr2 Cd1 132.03(13) . .
O5 Zr2 Zr1 128.78(16) . .
O6 Zr2 Zr1 127.82(16) . .
O2 Zr2 Zr1 94.20(12) . .
O4 Zr2 Zr1 35.76(11) . .
O3 Zr2 Zr1 36.03(11) . .
O10 Zr2 Zr1 72.67(13) . .
Cd1 Zr2 Zr1 59.376(16) . .
C90 O9 Zr1 133.0(4) . .
C90 O10 Zr2 132.6(5) . .
C60 O6 Zr2 164.4(8) . .
C50 O5 Zr2 167.3(7) . .
C20 O2 Zr2 123.0(5) . .
C20 O2 Cd1 125.6(5) . .
Zr2 O2 Cd1 111.39(18) . .
C1 O11 Cd1 150.0(6) . .
C1 O12 Cd1 159.7(6) 5_566 .
C10 O1 Zr1 123.6(5) . .
C10 O1 Cd1 125.0(5) . .
Zr1 O1 Cd1 111.4(2) . .
C40 O4 Zr1 126.3(4) . .
C40 O4 Zr2 123.8(4) . .
Zr1 O4 Zr2 108.36(17) . .
C30 O3 Zr2 127.1(5) . .
C30 O3 Zr1 121.9(5) . .
Zr2 O3 Zr1 107.98(17) . .
C80 O8 Zr1 170.7(6) . .
C70 O7 Zr1 167.8(10) . .
O9 C90 O10 129.0(6) . .
O9 C90 C91 118.7(7) . .
O10 C90 C91 112.3(7) . .
F11 C91 F12 105.3(11) . .
F11 C91 F13 105.5(10) . .
F12 C91 F13 107.6(10) . .
F11 C91 C90 114.1(9) . .
F12 C91 C90 111.5(9) . .
F13 C91 C90 112.3(9) . .
C41 C40 O4 119.9(9) . .
C41 C40 C42 122.7(10) . .
O4 C40 C42 109.0(7) . .
C41 C40 H40 99.7 . .
O4 C40 H40 99.7 . .
C42 C40 H40 99.7 . .
C40 C42 H42A 109.5 . .
C40 C42 H42B 109.5 . .
H42A C42 H42B 109.5 . .
C40 C42 H42C 109.5 . .
H42A C42 H42C 109.5 . .
H42B C42 H42C 109.5 . .
C80 C81 H81A 109.5 . .
C80 C81 H81B 109.5 . .
H81A C81 H81B 109.5 . .
C80 C81 H81C 109.5 . .
H81A C81 H81C 109.5 . .
H81B C81 H81C 109.5 . .
O1 C10 C11 109.9(9) . .
O1 C10 C12 110.9(9) . .
C11 C10 C12 120.2(10) . .
O1 C10 H10 104.8 . .
C11 C10 H10 104.8 . .
C12 C10 H10 104.8 . .
O8 C80 C82 111.2(9) . .
O8 C80 C81 110.9(9) . .
C82 C80 C81 115.0(9) . .
O8 C80 H80 106.4 . .
C82 C80 H80 106.4 . .
C81 C80 H80 106.4 . .
C10 C12 H12A 109.5 . .
C10 C12 H12B 109.5 . .
H12A C12 H12B 109.5 . .
C10 C12 H12C 109.5 . .
H12A C12 H12C 109.5 . .
H12B C12 H12C 109.5 . .
C62 C60 O6 116.7(12) . .
C62 C60 C61 106.1(15) . .
O6 C60 C61 112.3(12) . .
C62 C60 H60 107.1 . .
O6 C60 H60 107.1 . .
C61 C60 H60 107.1 . .
C10 C11 H11A 109.5 . .
C10 C11 H11B 109.5 . .
H11A C11 H11B 109.5 . .
C10 C11 H11C 109.5 . .
H11A C11 H11C 109.5 . .
H11B C11 H11C 109.5 . .
C20 C22 H22A 109.5 . .
C20 C22 H22B 109.5 . .
H22A C22 H22B 109.5 . .
C20 C22 H22C 109.5 . .
H22A C22 H22C 109.5 . .
H22B C22 H22C 109.5 . .
C20 C21 H21A 109.5 . .
C20 C21 H21B 109.5 . .
H21A C21 H21B 109.5 . .
C20 C21 H21C 109.5 . .
H21A C21 H21C 109.5 . .
H21B C21 H21C 109.5 . .
F1 C2 F2 109.4(16) . .
F1 C2 F3 107.9(15) . .
F2 C2 F3 100.1(10) . .
F1 C2 C1 118.7(10) . .
F2 C2 C1 113.3(10) . .
F3 C2 C1 105.5(12) . .
C52 C50 O5 116.0(11) . .
C52 C50 C51 124.1(11) . .
O5 C50 C51 114.6(11) . .
C52 C50 H50 97.7 . .
O5 C50 H50 97.7 . .
C51 C50 H50 97.7 . .
O2 C20 C22 109.5(7) . .
O2 C20 C21 110.4(8) . .
C22 C20 C21 116.9(9) . .
O2 C20 H20 106.5 . .
C22 C20 H20 106.5 . .
C21 C20 H20 106.5 . .
C31 C30 O3 115.8(8) . .
C31 C30 C32 114.6(9) . .
O3 C30 C32 111.8(7) . .
C31 C30 H30 104.3 . .
O3 C30 H30 104.3 . .
C32 C30 H30 104.3 . .
C30 C32 H32A 109.5 . .
C30 C32 H32B 109.5 . .
H32A C32 H32B 109.5 . .
C30 C32 H32C 109.5 . .
H32A C32 H32C 109.5 . .
H32B C32 H32C 109.5 . .
O11 C1 O12 130.3(8) . 5_566
O11 C1 C2 115.1(8) . .
O12 C1 C2 114.6(8) 5_566 .
C80 C82 H82A 109.5 . .
C80 C82 H82B 109.5 . .
H82A C82 H82B 109.5 . .
C80 C82 H82C 109.5 . .
H82A C82 H82C 109.5 . .
H82B C82 H82C 109.5 . .
C71 C70 O7 118.3(18) . .
C71 C70 C72 119.6(19) . .
O7 C70 C72 109.2(15) . .
C71 C70 H70 102.1 . .
O7 C70 H70 102.1 . .
C72 C70 H70 102.1 . .
C50 C52 H52A 109.5 . .
C50 C52 H52B 109.5 . .
H52A C52 H52B 109.5 . .
C50 C52 H52C 109.5 . .
H52A C52 H52C 109.5 . .
H52B C52 H52C 109.5 . .
C50 C51 H51A 109.5 . .
C50 C51 H51B 109.5 . .
H51A C51 H51B 109.5 . .
C50 C51 H51C 109.5 . .
H51A C51 H51C 109.5 . .
H51B C51 H51C 109.5 . .
C60 C61 H61A 109.5 . .
C60 C61 H61B 109.5 . .
H61A C61 H61B 109.5 . .
C60 C61 H61C 109.5 . .
H61A C61 H61C 109.5 . .
H61B C61 H61C 109.5 . .
C60 C62 H62A 109.5 . .
C60 C62 H62B 109.5 . .
H62A C62 H62B 109.5 . .
C60 C62 H62C 109.5 . .
H62A C62 H62C 109.5 . .
H62B C62 H62C 109.5 . .
C70 C71 H71A 109.5 . .
C70 C71 H71B 109.5 . .
H71A C71 H71B 109.5 . .
C70 C71 H71C 109.5 . .
H71A C71 H71C 109.5 . .
H71B C71 H71C 109.5 . .
C70 C72 H72A 109.5 . .
C70 C72 H72B 109.5 . .
H72A C72 H72B 109.5 . .
C70 C72 H72C 109.5 . .
H72A C72 H72C 109.5 . .
H72B C72 H72C 109.5 . .
C30 C31 H31A 109.5 . .
C30 C31 H31B 109.5 . .
H31A C31 H31B 109.5 . .
C30 C31 H31C 109.5 . .
H31A C31 H31C 109.5 . .
H31B C31 H31C 109.5 . .
C40 C41 H41A 109.5 . .
C40 C41 H41B 109.5 . .
H41A C41 H41B 109.5 . .
C40 C41 H41C 109.5 . .
H41A C41 H41C 109.5 . .
H41B C41 H41C 109.5 . .

loop_
_geom_bond_atom_site_label_1
_geom_bond_atom_site_label_2
_geom_bond_distance
_geom_bond_site_symmetry_2
Cd1 O2 2.147(4) .
Cd1 O1 2.151(5) .
Cd1 O11 2.192(5) .
Cd1 O12 2.197(6) .
Cd1 Zr2 3.4978(8) .
Cd1 Zr1 3.5023(8) .
Zr1 O7 1.902(5) .
Zr1 O8 1.909(5) .
Zr1 O1 2.089(4) .
Zr1 O4 2.199(4) .
Zr1 O3 2.209(4) .
Zr1 O9 2.230(5) .
Zr1 Zr2 3.5724(9) .
Zr2 O5 1.904(5) .
Zr2 O6 1.905(5) .
Zr2 O2 2.087(4) .
Zr2 O4 2.206(4) .
Zr2 O3 2.207(4) .
Zr2 O10 2.224(5) .
F11 C91 1.233(12) .
F3 C2 1.379(16) .
F1 C2 1.131(12) .
F2 C2 1.266(14) .
F12 C91 1.269(12) .
F13 C91 1.281(11) .
O9 C90 1.228(8) .
O10 C90 1.262(8) .
O6 C60 1.398(10) .
O5 C50 1.403(11) .
O2 C20 1.441(9) .
O11 C1 1.186(8) .
O12 C1 1.198(9) 5_566
O1 C10 1.437(9) .
O4 C40 1.441(8) .
O3 C30 1.439(9) .
O8 C80 1.426(10) .
O7 C70 1.419(11) .
C90 C91 1.529(11) .
C40 C41 1.263(16) .
C40 C42 1.533(11) .
C40 H40 0.9800 .
C42 H42A 0.9600 .
C42 H42B 0.9600 .
C42 H42C 0.9600 .
C81 C80 1.464(14) .
C81 H81A 0.9600 .
C81 H81B 0.9600 .
C81 H81C 0.9600 .
C10 C11 1.451(14) .
C10 C12 1.479(16) .
C10 H10 0.9800 .
C80 C82 1.441(14) .
C80 H80 0.9800 .
C12 H12A 0.9600 .
C12 H12B 0.9600 .
C12 H12C 0.9600 .
C60 C62 1.368(19) .
C60 C61 1.45(2) .
C60 H60 0.9800 .
C11 H11A 0.9600 .
C11 H11B 0.9600 .
C11 H11C 0.9600 .
C22 C20 1.473(12) .
C22 H22A 0.9600 .
C22 H22B 0.9600 .
C22 H22C 0.9600 .
C21 C20 1.483(13) .
C21 H21A 0.9600 .
C21 H21B 0.9600 .
C21 H21C 0.9600 .
C2 C1 1.527(13) .
C50 C52 1.384(15) .
C50 C51 1.422(15) .
C50 H50 0.9800 .
C20 H20 0.9800 .
C30 C31 1.364(15) .
C30 C32 1.499(12) .
C30 H30 0.9800 .
C32 H32A 0.9600 .
C32 H32B 0.9600 .
C32 H32C 0.9600 .
C1 O12 1.198(9) 5_566
C82 H82A 0.9600 .
C82 H82B 0.9600 .
C82 H82C 0.9600 .
C70 C71 1.24(3) .
C70 C72 1.47(3) .
C70 H70 0.9800 .
C52 H52A 0.9600 .
C52 H52B 0.9600 .
C52 H52C 0.9600 .
C51 H51A 0.9600 .
C51 H51B 0.9600 .
C51 H51C 0.9600 .
C61 H61A 0.9600 .
C61 H61B 0.9600 .
C61 H61C 0.9600 .
C62 H62A 0.9600 .
C62 H62B 0.9600 .
C62 H62C 0.9600 .
C71 H71A 0.9600 .
C71 H71B 0.9600 .
C71 H71C 0.9600 .
C72 H72A 0.9600 .
C72 H72B 0.9600 .
C72 H72C 0.9600 .
C31 H31A 0.9600 .
C31 H31B 0.9600 .
C31 H31C 0.9600 .
C41 H41A 0.9600 .
C41 H41B 0.9600 .
C41 H41C 0.9600 .

loop_
_geom_torsion_atom_site_label_1
_geom_torsion_atom_site_label_2
_geom_torsion_atom_site_label_3
_geom_torsion_atom_site_label_4
_geom_torsion
_geom_torsion_site_symmetry_4
O2 Cd1 Zr1 O7 -121.7(2) .
O1 Cd1 Zr1 O7 60.8(3) .
O11 Cd1 Zr1 O7 -6.5(3) .
O12 Cd1 Zr1 O7 124.5(3) .
Zr2 Cd1 Zr1 O7 -120.0(2) .
O2 Cd1 Zr1 O8 117.8(2) .
O1 Cd1 Zr1 O8 -59.7(3) .
O11 Cd1 Zr1 O8 -126.9(3) .
O12 Cd1 Zr1 O8 4.1(3) .
Zr2 Cd1 Zr1 O8 119.60(17) .
O2 Cd1 Zr1 O1 177.5(3) .
O11 Cd1 Zr1 O1 -67.3(3) .
O12 Cd1 Zr1 O1 63.8(3) .
Zr2 Cd1 Zr1 O1 179.3(2) .
O2 Cd1 Zr1 O4 40.40(18) .
O1 Cd1 Zr1 O4 -137.1(3) .
O11 Cd1 Zr1 O4 155.6(2) .
O12 Cd1 Zr1 O4 -73.3(3) .
Zr2 Cd1 Zr1 O4 42.17(13) .
O2 Cd1 Zr1 O3 -44.44(18) .
O1 Cd1 Zr1 O3 138.1(3) .
O11 Cd1 Zr1 O3 70.8(2) .
O12 Cd1 Zr1 O3 -158.2(3) .
Zr2 Cd1 Zr1 O3 -42.67(13) .
O2 Cd1 Zr1 O9 -2.9(2) .
O1 Cd1 Zr1 O9 179.6(3) .
O11 Cd1 Zr1 O9 112.3(3) .
O12 Cd1 Zr1 O9 -116.7(3) .
Zr2 Cd1 Zr1 O9 -1.16(19) .
O2 Cd1 Zr1 Zr2 -1.77(13) .
O1 Cd1 Zr1 Zr2 -179.3(2) .
O11 Cd1 Zr1 Zr2 113.5(2) .
O12 Cd1 Zr1 Zr2 -115.5(2) .
O2 Cd1 Zr2 O5 -62.4(3) .
O1 Cd1 Zr2 O5 121.2(2) .
O11 Cd1 Zr2 O5 10.2(3) .
O12 Cd1 Zr2 O5 -123.9(3) .
Zr1 Cd1 Zr2 O5 120.78(18) .
O2 Cd1 Zr2 O6 58.2(3) .
O1 Cd1 Zr2 O6 -118.2(2) .
O11 Cd1 Zr2 O6 130.8(3) .
O12 Cd1 Zr2 O6 -3.3(3) .
Zr1 Cd1 Zr2 O6 -118.60(18) .
O1 Cd1 Zr2 O2 -176.4(3) .
O11 Cd1 Zr2 O2 72.6(3) .
O12 Cd1 Zr2 O2 -61.5(3) .
Zr1 Cd1 Zr2 O2 -176.8(2) .
O2 Cd1 Zr2 O4 134.9(3) .
O1 Cd1 Zr2 O4 -41.57(18) .
O11 Cd1 Zr2 O4 -152.6(2) .
O12 Cd1 Zr2 O4 73.3(3) .
Zr1 Cd1 Zr2 O4 -41.97(12) .
O2 Cd1 Zr2 O3 -140.5(3) .
O1 Cd1 Zr2 O3 43.07(18) .
O11 Cd1 Zr2 O3 -68.0(2) .
O12 Cd1 Zr2 O3 158.0(3) .
Zr1 Cd1 Zr2 O3 42.66(13) .
O2 Cd1 Zr2 O10 178.5(3) .
O1 Cd1 Zr2 O10 2.1(2) .
O11 Cd1 Zr2 O10 -109.0(3) .
O12 Cd1 Zr2 O10 116.9(3) .
Zr1 Cd1 Zr2 O10 1.65(19) .
O2 Cd1 Zr2 Zr1 176.8(2) .
O1 Cd1 Zr2 Zr1 0.41(13) .
O11 Cd1 Zr2 Zr1 -110.6(2) .
O12 Cd1 Zr2 Zr1 115.3(3) .
O7 Zr1 Zr2 O5 0.6(3) .
O8 Zr1 Zr2 O5 152.3(3) .
O1 Zr1 Zr2 O5 -102.9(2) .
O4 Zr1 Zr2 O5 179.9(3) .
O3 Zr1 Zr2 O5 -28.4(3) .
O9 Zr1 Zr2 O5 76.6(2) .
Cd1 Zr1 Zr2 O5 -102.47(19) .
O7 Zr1 Zr2 O6 -150.4(3) .
O8 Zr1 Zr2 O6 1.3(3) .
O1 Zr1 Zr2 O6 106.2(3) .
O4 Zr1 Zr2 O6 29.0(3) .
O3 Zr1 Zr2 O6 -179.3(3) .
O9 Zr1 Zr2 O6 -74.3(3) .
Cd1 Zr1 Zr2 O6 106.6(2) .
O7 Zr1 Zr2 O2 104.9(3) .
O8 Zr1 Zr2 O2 -103.5(2) .
O1 Zr1 Zr2 O2 1.40(18) .
O4 Zr1 Zr2 O2 -75.8(2) .
O3 Zr1 Zr2 O2 75.9(2) .
O9 Zr1 Zr2 O2 -179.1(2) .
Cd1 Zr1 Zr2 O2 1.82(13) .
O7 Zr1 Zr2 O4 -179.3(3) .
O8 Zr1 Zr2 O4 -27.7(3) .
O1 Zr1 Zr2 O4 77.2(2) .
O3 Zr1 Zr2 O4 151.7(3) .
O9 Zr1 Zr2 O4 -103.3(2) .
Cd1 Zr1 Zr2 O4 77.61(19) .
O7 Zr1 Zr2 O3 28.9(3) .
O8 Zr1 Zr2 O3 -179.4(3) .
O1 Zr1 Zr2 O3 -74.5(2) .
O4 Zr1 Zr2 O3 -151.7(3) .
O9 Zr1 Zr2 O3 105.0(2) .
Cd1 Zr1 Zr2 O3 -74.1(2) .
O7 Zr1 Zr2 O10 -75.7(3) .
O8 Zr1 Zr2 O10 76.0(2) .
O1 Zr1 Zr2 O10 -179.1(2) .
O4 Zr1 Zr2 O10 103.7(2) .
O3 Zr1 Zr2 O10 -104.6(2) .
O9 Zr1 Zr2 O10 0.4(2) .
Cd1 Zr1 Zr2 O10 -178.71(15) .
O7 Zr1 Zr2 Cd1 103.1(2) .
O8 Zr1 Zr2 Cd1 -105.27(19) .
O1 Zr1 Zr2 Cd1 -0.42(13) .
O4 Zr1 Zr2 Cd1 -77.61(19) .
O3 Zr1 Zr2 Cd1 74.1(2) .
O9 Zr1 Zr2 Cd1 179.10(15) .
O7 Zr1 O9 C90 131.2(7) .
O8 Zr1 O9 C90 -129.8(7) .
O1 Zr1 O9 C90 3.0(13) .
O4 Zr1 O9 C90 -34.2(7) .
O3 Zr1 O9 C90 35.6(7) .
Cd1 Zr1 O9 C90 1.9(8) .
Zr2 Zr1 O9 C90 0.9(7) .
O5 Zr2 O10 C90 -132.7(7) .
O6 Zr2 O10 C90 128.4(7) .
O2 Zr2 O10 C90 0.4(13) .
O4 Zr2 O10 C90 32.9(7) .
O3 Zr2 O10 C90 -36.8(7) .
Cd1 Zr2 O10 C90 -3.4(7) .
Zr1 Zr2 O10 C90 -1.9(6) .
O5 Zr2 O6 C60 -36(3) .
O2 Zr2 O6 C60 -136(2) .
O4 Zr2 O6 C60 138(2) .
O3 Zr2 O6 C60 120(2) .
O10 Zr2 O6 C60 54(2) .
Cd1 Zr2 O6 C60 -166(2) .
Zr1 Zr2 O6 C60 121(2) .
O6 Zr2 O5 C50 38(3) .
O2 Zr2 O5 C50 139(3) .
O4 Zr2 O5 C50 -119(3) .
O3 Zr2 O5 C50 -135(3) .
O10 Zr2 O5 C50 -51(3) .
Cd1 Zr2 O5 C50 170(3) .
Zr1 Zr2 O5 C50 -119(3) .
O5 Zr2 O2 C20 -51.3(6) .
O6 Zr2 O2 C20 49.2(6) .
O4 Zr2 O2 C20 143.9(6) .
O3 Zr2 O2 C20 -146.5(6) .
O10 Zr2 O2 C20 176.3(8) .
Cd1 Zr2 O2 C20 -178.7(7) .
Zr1 Zr2 O2 C20 178.5(6) .
O5 Zr2 O2 Cd1 127.5(2) .
O6 Zr2 O2 Cd1 -132.1(2) .
O4 Zr2 O2 Cd1 -37.4(2) .
O3 Zr2 O2 Cd1 32.2(2) .
O10 Zr2 O2 Cd1 -5.0(10) .
Zr1 Zr2 O2 Cd1 -2.7(2) .
O1 Cd1 O2 C20 -176.7(6) .
O11 Cd1 O2 C20 56.0(6) .
O12 Cd1 O2 C20 -49.0(6) .
Zr2 Cd1 O2 C20 178.7(7) .
Zr1 Cd1 O2 C20 -178.5(6) .
O1 Cd1 O2 Zr2 4.6(3) .
O11 Cd1 O2 Zr2 -122.7(2) .
O12 Cd1 O2 Zr2 132.3(3) .
Zr1 Cd1 O2 Zr2 2.8(2) .
O2 Cd1 O11 C1 -96.3(12) .
O1 Cd1 O11 C1 123.5(12) .
O12 Cd1 O11 C1 13.7(12) .
Zr2 Cd1 O11 C1 -130.3(12) .
Zr1 Cd1 O11 C1 155.4(11) .
O2 Cd1 O12 C1 93.4(19) 5_566
O1 Cd1 O12 C1 -126.6(19) 5_566
O11 Cd1 O12 C1 -18.6(19) 5_566
Zr2 Cd1 O12 C1 124.0(18) 5_566
Zr1 Cd1 O12 C1 -158.0(18) 5_566
O7 Zr1 O1 C10 51.5(7) .
O8 Zr1 O1 C10 -49.0(7) .
O4 Zr1 O1 C10 -144.0(7) .
O3 Zr1 O1 C10 146.4(7) .
O9 Zr1 O1 C10 179.0(9) .
Cd1 Zr1 O1 C10 -179.6(8) .
Zr2 Zr1 O1 C10 -179.0(7) .
O7 Zr1 O1 Cd1 -128.9(3) .
O8 Zr1 O1 Cd1 130.6(2) .
O4 Zr1 O1 Cd1 35.6(2) .
O3 Zr1 O1 Cd1 -34.1(2) .
O9 Zr1 O1 Cd1 -1.4(10) .
Zr2 Zr1 O1 Cd1 0.6(2) .
O2 Cd1 O1 C10 176.4(6) .
O11 Cd1 O1 C10 -54.8(7) .
O12 Cd1 O1 C10 49.0(7) .
Zr2 Cd1 O1 C10 178.9(7) .
Zr1 Cd1 O1 C10 179.6(8) .
O2 Cd1 O1 Zr1 -3.2(3) .
O11 Cd1 O1 Zr1 125.6(2) .
O12 Cd1 O1 Zr1 -130.6(3) .
Zr2 Cd1 O1 Zr1 -0.6(2) .
O7 Zr1 O4 C40 -164.6(8) .
O8 Zr1 O4 C40 -7.9(6) .
O1 Zr1 O4 C40 90.7(6) .
O3 Zr1 O4 C40 176.2(6) .
O9 Zr1 O4 C40 -97.2(6) .
Cd1 Zr1 O4 C40 113.7(6) .
Zr2 Zr1 O4 C40 -166.5(6) .
O7 Zr1 O4 Zr2 1.9(9) .
O8 Zr1 O4 Zr2 158.6(2) .
O1 Zr1 O4 Zr2 -102.8(2) .
O3 Zr1 O4 Zr2 -17.30(17) .
O9 Zr1 O4 Zr2 69.3(2) .
Cd1 Zr1 O4 Zr2 -79.85(15) .
O5 Zr2 O4 C40 166.6(7) .
O6 Zr2 O4 C40 9.5(6) .
O2 Zr2 O4 C40 -89.1(5) .
O3 Zr2 O4 C40 -175.8(6) .
O10 Zr2 O4 C40 97.9(5) .
Cd1 Zr2 O4 C40 -113.1(5) .
Zr1 Zr2 O4 C40 166.9(6) .
O5 Zr2 O4 Zr1 -0.2(8) .
O6 Zr2 O4 Zr1 -157.4(2) .
O2 Zr2 O4 Zr1 104.0(2) .
O3 Zr2 O4 Zr1 17.33(17) .
O10 Zr2 O4 Zr1 -68.9(2) .
Cd1 Zr2 O4 Zr1 80.02(16) .
O5 Zr2 O3 C30 -2.3(6) .
O6 Zr2 O3 C30 -158.5(8) .
O2 Zr2 O3 C30 95.6(6) .
O4 Zr2 O3 C30 -177.7(6) .
O10 Zr2 O3 C30 -92.3(6) .
Cd1 Zr2 O3 C30 117.0(6) .
Zr1 Zr2 O3 C30 -160.5(7) .
O5 Zr2 O3 Zr1 158.2(2) .
O6 Zr2 O3 Zr1 2.0(8) .
O2 Zr2 O3 Zr1 -103.9(2) .
O4 Zr2 O3 Zr1 -17.21(17) .
O10 Zr2 O3 Zr1 68.2(2) .
Cd1 Zr2 O3 Zr1 -82.49(16) .
O7 Zr1 O3 C30 4.2(6) .
O8 Zr1 O3 C30 163.5(7) .
O1 Zr1 O3 C30 -93.3(6) .
O4 Zr1 O3 C30 179.0(6) .
O9 Zr1 O3 C30 93.8(6) .
Cd1 Zr1 O3 C30 -115.9(6) .
Zr2 Zr1 O3 C30 161.7(6) .
O7 Zr1 O3 Zr2 -157.6(2) .
O8 Zr1 O3 Zr2 1.8(8) .
O1 Zr1 O3 Zr2 105.0(2) .
O4 Zr1 O3 Zr2 17.25(17) .
O9 Zr1 O3 Zr2 -67.9(2) .
Cd1 Zr1 O3 Zr2 82.41(16) .
O7 Zr1 O8 C80 64(4) .
O1 Zr1 O8 C80 163(4) .
O4 Zr1 O8 C80 -110(4) .
O3 Zr1 O8 C80 -95(4) .
O9 Zr1 O8 C80 -26(4) .
Cd1 Zr1 O8 C80 -167(4) .
Zr2 Zr1 O8 C80 -94(4) .
O8 Zr1 O7 C70 -38(4) .
O1 Zr1 O7 C70 -138(4) .
O4 Zr1 O7 C70 119(4) .
O3 Zr1 O7 C70 137(4) .
O9 Zr1 O7 C70 52(4) .
Cd1 Zr1 O7 C70 -169(4) .
Zr2 Zr1 O7 C70 120(4) .
Zr1 O9 C90 O10 -2.7(13) .
Zr1 O9 C90 C91 177.3(6) .
Zr2 O10 C90 O9 3.5(13) .
Zr2 O10 C90 C91 -176.5(6) .
O9 C90 C91 F11 120.3(11) .
O10 C90 C91 F11 -59.8(12) .
O9 C90 C91 F12 -120.6(11) .
O10 C90 C91 F12 59.4(13) .
O9 C90 C91 F13 0.2(14) .
O10 C90 C91 F13 -179.8(10) .
Zr1 O4 C40 C41 -68.8(16) .
Zr2 O4 C40 C41 126.7(15) .
Zr1 O4 C40 C42 80.1(8) .
Zr2 O4 C40 C42 -84.4(7) .
Zr1 O1 C10 C11 -114.4(9) .
Cd1 O1 C10 C11 66.1(12) .
Zr1 O1 C10 C12 110.4(9) .
Cd1 O1 C10 C12 -69.2(10) .
Zr1 O8 C80 C82 14(4) .
Zr1 O8 C80 C81 -116(3) .
Zr2 O6 C60 C62 86(3) .
Zr2 O6 C60 C61 -37(3) .
Zr2 O5 C50 C52 -124(3) .
Zr2 O5 C50 C51 31(4) .
Zr2 O2 C20 C22 123.5(8) .
Cd1 O2 C20 C22 -55.0(11) .
Zr2 O2 C20 C21 -106.4(8) .
Cd1 O2 C20 C21 75.0(9) .
Zr2 O3 C30 C31 -59.1(12) .
Zr1 O3 C30 C31 142.9(9) .
Zr2 O3 C30 C32 74.7(9) .
Zr1 O3 C30 C32 -83.3(8) .
Cd1 O11 C1 O12 -9.3(19) 5_566
Cd1 O11 C1 C2 172.6(11) .
F1 C2 C1 O11 1(2) .
F2 C2 C1 O11 131.9(12) .
F3 C2 C1 O11 -119.6(11) .
F1 C2 C1 O12 -177.0(16) 5_566
F2 C2 C1 O12 -46.5(16) 5_566
F3 C2 C1 O12 62.0(14) 5_566
Zr1 O7 C70 C71 134(4) .
Zr1 O7 C70 C72 -8(6) .
